data_1546577
loop_
_publ_author_name
'Gunawardana, C. A.'
'Desper, J.'
'Sinha, A. S.'
'&#x00D0;akovi\'c, M.'
'Aaker\"oy, C. B.'

_publ_section_title
;
 Competition and selectivity in supramolecular synthesis: structural
 landscape around 1-(pyridylmethyl)-2,2&#x2032;-biimidazoles
;
_journal_name_full 'Faraday Discuss.'
_journal_paper_doi 10.1039/C7FD00080D
_journal_year 2017
_chemical_formula_moiety 'C12 H11 N5, 0.5(C6 F4 I2)'
_chemical_formula_sum 'C15 H11 F2 I N5'
_chemical_formula_weight 426.19
_space_group_crystal_system triclinic
_space_group_IT_number 2
_space_group_name_Hall '-P 1'
_space_group_name_H-M_alt 'P -1'
_symmetry_space_group_name_Hall '-P 1'
_symmetry_space_group_name_H-M 'P -1'
_atom_sites_solution_hydrogens mixed
_atom_sites_solution_primary direct
_atom_sites_solution_secondary difmap
_audit_update_record
;
2017-02-17 deposited with the CCDC.
2017-04-04 downloaded from the CCDC.
;
_cell_angle_alpha 84.163(17)
_cell_angle_beta 80.913(13)
_cell_angle_gamma 76.728(13)
_cell_formula_units_Z 2
_cell_length_a 5.4649(17)
_cell_length_b 11.660(4)
_cell_length_c 12.493(4)
_cell_measurement_reflns_used 9744
_cell_measurement_temperature 130.(2)
_cell_measurement_theta_max 26.23
_cell_measurement_theta_min 2.36
_cell_volume 763.3(4)
_computing_cell_refinement 'Bruker SAINT'
_computing_data_collection 'Bruker APEX2'
_computing_data_reduction 'Bruker SAINT'
_computing_molecular_graphics 'Bruker SHELXTL'
_computing_publication_material 'Bruker SHELXTL'
_computing_structure_refinement 'SHELXL-2014/7 (Sheldrick, 2014)'
_computing_structure_solution 'SHELXS-97 (Sheldrick 2008)'
_diffrn_ambient_temperature 130.(2)
_diffrn_measured_fraction_theta_full 'ACTA 50'
_diffrn_measured_fraction_theta_max 0.932
_diffrn_measurement_device_type 'Bruker APEX-II CCD'
_diffrn_measurement_method '\f and \w scans'
_diffrn_radiation_monochromator graphite
_diffrn_radiation_source 'Fine-focus sealed tube'
_diffrn_radiation_type MoK\a
_diffrn_radiation_wavelength 0.71073
_diffrn_reflns_av_R_equivalents 0.0413
_diffrn_reflns_av_unetI/netI 0.0239
_diffrn_reflns_limit_h_max 6
_diffrn_reflns_limit_h_min -6
_diffrn_reflns_limit_k_max 14
_diffrn_reflns_limit_k_min -14
_diffrn_reflns_limit_l_max 15
_diffrn_reflns_limit_l_min -15
_diffrn_reflns_number 18709
_diffrn_reflns_theta_full 'ACTA 50'
_diffrn_reflns_theta_max 26.66
_diffrn_reflns_theta_min 1.80
_exptl_absorpt_coefficient_mu 2.125
_exptl_absorpt_correction_T_max 0.64
_exptl_absorpt_correction_T_min 0.37
_exptl_absorpt_correction_type multi-scan
_exptl_absorpt_process_details SADABS
_exptl_crystal_colour red
_exptl_crystal_density_diffrn 1.854
_exptl_crystal_density_method 'not measured'
_exptl_crystal_description Blocks
_exptl_crystal_F_000 414
_exptl_crystal_size_max 0.578
_exptl_crystal_size_mid 0.328
_exptl_crystal_size_min 0.232
_refine_diff_density_max 0.395
_refine_diff_density_min -0.555
_refine_ls_extinction_method none
_refine_ls_goodness_of_fit_ref 1.138
_refine_ls_hydrogen_treatment mixed
_refine_ls_matrix_type full
_refine_ls_number_parameters 212
_refine_ls_number_reflns 2999
_refine_ls_number_restraints 0
_refine_ls_restrained_S_all 1.138
_refine_ls_R_factor_all 0.0199
_refine_ls_R_factor_gt 0.0189
_refine_ls_shift/su_max 0.002
_refine_ls_shift/su_mean 0.000
_refine_ls_structure_factor_coef Fsqd
_refine_ls_weighting_details 'w=1/[\s^2^(Fo^2^)+(0.0213P)^2^+0.5779P] where P=(Fo^2^+2Fc^2^)/3'
_refine_ls_weighting_scheme calc
_refine_ls_wR_factor_gt 0.0502
_refine_ls_wR_factor_ref 0.0508
_reflns_number_gt 2877
_reflns_number_total 2999
_reflns_threshold_expression 'I > 2\s(I)'
_cod_data_source_file c7fd00080d2.cif
_cod_data_source_block A2XBD2
_cod_database_code 1546577

loop_
_space_group_symop_operation_xyz
'x, y, z'
'-x, -y, -z'

loop_
_atom_site_type_symbol
_atom_site_label
_atom_site_fract_x
_atom_site_fract_y
_atom_site_fract_z
_atom_site_U_iso_or_equiv
_atom_site_adp_type
_atom_site_calc_flag
_atom_site_refinement_flags_adp
_atom_site_refinement_flags_posn
_atom_site_occupancy
C C1 0.1919(4) 0.1870(2) 0.08138(18) 0.0178(5) Uani d . . 1
N N2 -0.0195(4) 0.25142(16) 0.13949(16) 0.0178(4) Uani d . . 1
C C3 -0.1529(5) 0.1710(2) 0.1942(2) 0.0222(5) Uani d . . 1
H H3 -0.3087 0.1884 0.2416 0.027 Uiso calc U R 1
C C4 -0.0184(5) 0.0625(2) 0.1673(2) 0.0251(5) Uani d . . 1
H H4 -0.0663 -0.0097 0.1932 0.03 Uiso calc U R 1
N N5 0.1981(4) 0.07225(17) 0.09674(17) 0.0214(4) Uani d . . 1
C C6 0.3851(4) 0.23869(19) 0.01161(18) 0.0168(4) Uani d . . 1
N N7 0.3987(4) 0.35204(17) 0.00353(16) 0.0199(4) Uani d . . 1
C C8 0.6126(5) 0.3572(2) -0.07043(19) 0.0210(5) Uani d . . 1
H H8 0.6733 0.427 -0.0939 0.025 Uiso calc U R 1
C C9 0.7246(5) 0.2477(2) -0.10506(19) 0.0222(5) Uani d . . 1
H H9 0.8745 0.2275 -0.1555 0.027 Uiso calc U R 1
H H10 0.600(6) 0.096(3) -0.058(3) 0.039(9) Uiso d . . 1
N N10 0.5771(4) 0.17238(18) -0.05228(16) 0.0200(4) Uani d . . 1
C C11 -0.1079(4) 0.38043(19) 0.13915(19) 0.0185(5) Uani d . . 1
H H11A -0.2958 0.3997 0.1519 0.022 Uiso calc U R 1
H H11B -0.0539 0.4158 0.0663 0.022 Uiso calc U R 1
C C12 -0.0101(4) 0.43651(19) 0.22368(18) 0.0170(5) Uani d . . 1
C C13 -0.1284(5) 0.5520(2) 0.2486(2) 0.0218(5) Uani d . . 1
H H13 -0.2705 0.5905 0.2137 0.026 Uiso calc U R 1
N N14 -0.0529(4) 0.61171(18) 0.31920(17) 0.0240(4) Uani d . . 1
C C15 0.1458(5) 0.5565(2) 0.3693(2) 0.0241(5) Uani d . . 1
H H15 0.2001 0.5976 0.4198 0.029 Uiso calc U R 1
C C16 0.2753(5) 0.4419(2) 0.3503(2) 0.0229(5) Uani d . . 1
H H16 0.4159 0.4053 0.3869 0.027 Uiso calc U R 1
C C17 0.1949(4) 0.3812(2) 0.27617(19) 0.0196(5) Uani d . . 1
H H17 0.2805 0.3025 0.262 0.023 Uiso calc U R 1
C C18 0.2234(4) 0.9226(2) 0.45518(18) 0.0168(4) Uani d . . 1
C C19 0.0450(5) 0.8825(2) 0.53196(19) 0.0189(5) Uani d . . 1
C C20 -0.1734(5) 0.9573(2) 0.57614(19) 0.0197(5) Uani d . . 1
I I21 0.55111(3) 0.80406(2) 0.38972(2) 0.01908(6) Uani d . . 1
F F22 0.0833(3) 0.76642(12) 0.56566(12) 0.0284(3) Uani d . . 1
F F23 -0.3413(3) 0.91186(12) 0.64950(12) 0.0278(3) Uani d . . 1

loop_
_atom_site_aniso_label
_atom_site_aniso_U_11
_atom_site_aniso_U_22
_atom_site_aniso_U_33
_atom_site_aniso_U_12
_atom_site_aniso_U_13
_atom_site_aniso_U_23
C1 0.0203(11) 0.0147(11) 0.0169(11) -0.0001(9) -0.0023(9) -0.0033(9)
N2 0.0181(10) 0.0131(9) 0.0207(10) -0.0018(7) 0.0007(8) -0.0030(8)
C3 0.0199(12) 0.0199(12) 0.0251(13) -0.0045(9) 0.0031(9) -0.0030(10)
C4 0.0264(13) 0.0175(12) 0.0309(14) -0.0097(10) 0.0042(10) -0.0004(10)
N5 0.0221(10) 0.0140(10) 0.0272(11) -0.0042(8) 0.0031(8) -0.0056(8)
C6 0.0186(11) 0.0137(11) 0.0172(11) -0.0014(9) -0.0018(9) -0.0033(9)
N7 0.0215(10) 0.0146(10) 0.0227(10) -0.0032(8) -0.0010(8) -0.0016(8)
C8 0.0259(12) 0.0144(11) 0.0221(12) -0.0050(9) -0.0021(10) 0.0014(9)
C9 0.0224(12) 0.0199(12) 0.0220(12) -0.0052(10) 0.0038(9) 0.0000(10)
N10 0.0239(10) 0.0124(10) 0.0216(10) -0.0034(8) 0.0038(8) -0.0035(8)
C11 0.0171(11) 0.0114(11) 0.0245(12) 0.0008(8) 0.0001(9) -0.0034(9)
C12 0.0171(11) 0.0134(11) 0.0179(11) -0.0027(8) 0.0049(8) -0.0019(9)
C13 0.0205(12) 0.0171(12) 0.0253(13) -0.0003(9) -0.0008(9) -0.0032(10)
N14 0.0231(11) 0.0189(10) 0.0289(11) -0.0034(8) 0.0029(9) -0.0090(9)
C15 0.0261(13) 0.0250(13) 0.0231(12) -0.0101(10) 0.0002(10) -0.0053(10)
C16 0.0211(12) 0.0226(12) 0.0251(13) -0.0050(10) -0.0048(10) 0.0013(10)
C17 0.0204(12) 0.0131(11) 0.0221(12) -0.0009(9) 0.0028(9) -0.0018(9)
C18 0.0152(10) 0.0161(11) 0.0185(11) -0.0017(8) -0.0002(8) -0.0064(9)
C19 0.0241(12) 0.0119(10) 0.0201(12) -0.0023(9) -0.0040(9) -0.0009(9)
C20 0.0208(12) 0.0192(12) 0.0184(11) -0.0054(9) 0.0012(9) -0.0015(9)
I21 0.01851(9) 0.01646(9) 0.02140(9) -0.00179(6) -0.00003(6) -0.00609(6)
F22 0.0333(8) 0.0127(7) 0.0331(8) -0.0018(6) 0.0063(6) 0.0025(6)
F23 0.0275(8) 0.0195(7) 0.0312(8) -0.0058(6) 0.0100(6) 0.0022(6)

loop_
_atom_type_symbol
_atom_type_description
_atom_type_scat_dispersion_real
_atom_type_scat_dispersion_imag
_atom_type_scat_source
C C 0.0033 0.0016 'International Tables Vol C Tables 4.2.6.8 and 6.1.1.4'
H H 0.0000 0.0000 'International Tables Vol C Tables 4.2.6.8 and 6.1.1.4'
N N 0.0061 0.0033 'International Tables Vol C Tables 4.2.6.8 and 6.1.1.4'
F F 0.0171 0.0103 'International Tables Vol C Tables 4.2.6.8 and 6.1.1.4'
I I -0.4742 1.8119 'International Tables Vol C Tables 4.2.6.8 and 6.1.1.4'

loop_
_geom_angle_atom_site_label_1
_geom_angle_atom_site_label_2
_geom_angle_atom_site_label_3
_geom_angle_site_symmetry_1
_geom_angle_site_symmetry_3
_geom_angle
N5 C1 N2 . . 111.3(2)
N5 C1 C6 . . 124.6(2)
N2 C1 C6 . . 124.1(2)
C1 N2 C3 . . 106.36(19)
C1 N2 C11 . . 128.72(19)
C3 N2 C11 . . 124.72(19)
C4 C3 N2 . . 106.7(2)
C4 C3 H3 . . 126.7
N2 C3 H3 . . 126.7
C3 C4 N5 . . 110.1(2)
C3 C4 H4 . . 124.9
N5 C4 H4 . . 124.9
C1 N5 C4 . . 105.55(19)
N7 C6 N10 . . 112.3(2)
N7 C6 C1 . . 125.9(2)
N10 C6 C1 . . 121.7(2)
C6 N7 C8 . . 104.49(19)
C9 C8 N7 . . 110.3(2)
C9 C8 H8 . . 124.9
N7 C8 H8 . . 124.9
C8 C9 N10 . . 106.3(2)
C8 C9 H9 . . 126.8
N10 C9 H9 . . 126.8
C6 N10 C9 . . 106.6(2)
C6 N10 H10 . . 125.(2)
C9 N10 H10 . . 128.(2)
N2 C11 C12 . . 114.14(19)
N2 C11 H11A . . 108.7
C12 C11 H11A . . 108.7
N2 C11 H11B . . 108.7
C12 C11 H11B . . 108.7
H11A C11 H11B . . 107.6
C17 C12 C13 . . 117.4(2)
C17 C12 C11 . . 124.0(2)
C13 C12 C11 . . 118.6(2)
N14 C13 C12 . . 123.8(2)
N14 C13 H13 . . 118.1
C12 C13 H13 . . 118.1
C15 N14 C13 . . 117.9(2)
N14 C15 C16 . . 122.6(2)
N14 C15 H15 . . 118.7
C16 C15 H15 . . 118.7
C15 C16 C17 . . 118.7(2)
C15 C16 H16 . . 120.6
C17 C16 H16 . . 120.6
C12 C17 C16 . . 119.6(2)
C12 C17 H17 . . 120.2
C16 C17 H17 . . 120.2
C19 C18 C20 . 2_576 117.0(2)
C19 C18 I21 . . 120.28(17)
C20 C18 I21 2_576 . 122.71(17)
F22 C19 C20 . . 118.3(2)
F22 C19 C18 . . 119.7(2)
C20 C19 C18 . . 122.0(2)
F23 C20 C19 . . 118.9(2)
F23 C20 C18 . 2_576 120.1(2)
C19 C20 C18 . 2_576 121.0(2)

loop_
_geom_bond_atom_site_label_1
_geom_bond_atom_site_label_2
_geom_bond_site_symmetry_2
_geom_bond_distance
C1 N5 . 1.326(3)
C1 N2 . 1.369(3)
C1 C6 . 1.460(3)
N2 C3 . 1.380(3)
N2 C11 . 1.470(3)
C3 C4 . 1.355(3)
C3 H3 . 0.95
C4 N5 . 1.379(3)
C4 H4 . 0.95
C6 N7 . 1.334(3)
C6 N10 . 1.351(3)
N7 C8 . 1.380(3)
C8 C9 . 1.364(3)
C8 H8 . 0.95
C9 N10 . 1.377(3)
C9 H9 . 0.95
N10 H10 . 0.88(3)
C11 C12 . 1.519(3)
C11 H11A . 0.99
C11 H11B . 0.99
C12 C17 . 1.384(3)
C12 C13 . 1.396(3)
C13 N14 . 1.343(3)
C13 H13 . 0.95
N14 C15 . 1.341(3)
C15 C16 . 1.385(3)
C15 H15 . 0.95
C16 C17 . 1.399(3)
C16 H16 . 0.95
C17 H17 . 0.95
C18 C19 . 1.383(3)
C18 C20 2_576 1.392(3)
C18 I21 . 2.102(2)
C19 F22 . 1.354(3)
C19 C20 . 1.379(3)
C20 F23 . 1.350(3)
C20 C18 2_576 1.392(3)

loop_
_geom_hbond_atom_site_label_D
_geom_hbond_atom_site_label_H
_geom_hbond_atom_site_label_A
_geom_hbond_site_symmetry_A
_geom_hbond_distance_DH
_geom_hbond_distance_HA
_geom_hbond_distance_DA
_geom_hbond_angle_DHA
N10 H10 N5 2_655 0.88(3) 2.08(3) 2.907(3) 156.(3)

loop_
_geom_torsion_atom_site_label_1
_geom_torsion_atom_site_label_2
_geom_torsion_atom_site_label_3
_geom_torsion_atom_site_label_4
_geom_torsion_site_symmetry_1
_geom_torsion_site_symmetry_4
_geom_torsion
N5 C1 N2 C3 . . -0.1(3)
C6 C1 N2 C3 . . 179.9(2)
N5 C1 N2 C11 . . -175.0(2)
C6 C1 N2 C11 . . 5.0(4)
C1 N2 C3 C4 . . 0.0(3)
C11 N2 C3 C4 . . 175.2(2)
N2 C3 C4 N5 . . 0.2(3)
N2 C1 N5 C4 . . 0.2(3)
C6 C1 N5 C4 . . -179.8(2)
C3 C4 N5 C1 . . -0.2(3)
N5 C1 C6 N7 . . -172.3(2)
N2 C1 C6 N7 . . 7.7(4)
N5 C1 C6 N10 . . 6.6(4)
N2 C1 C6 N10 . . -173.4(2)
N10 C6 N7 C8 . . 0.2(3)
C1 C6 N7 C8 . . 179.2(2)
C6 N7 C8 C9 . . -0.3(3)
N7 C8 C9 N10 . . 0.4(3)
N7 C6 N10 C9 . . 0.1(3)
C1 C6 N10 C9 . . -179.0(2)
C8 C9 N10 C6 . . -0.3(3)
C1 N2 C11 C12 . . -90.9(3)
C3 N2 C11 C12 . . 95.0(3)
N2 C11 C12 C17 . . 17.2(3)
N2 C11 C12 C13 . . -164.5(2)
C17 C12 C13 N14 . . 0.7(3)
C11 C12 C13 N14 . . -177.7(2)
C12 C13 N14 C15 . . -0.8(4)
C13 N14 C15 C16 . . 0.5(4)
N14 C15 C16 C17 . . -0.2(4)
C13 C12 C17 C16 . . -0.4(3)
C11 C12 C17 C16 . . 178.0(2)
C15 C16 C17 C12 . . 0.1(3)
C20 C18 C19 F22 2_576 . -180.0(2)
I21 C18 C19 F22 . . 0.6(3)
C20 C18 C19 C20 2_576 . 0.0(4)
I21 C18 C19 C20 . . -179.44(18)
F22 C19 C20 F23 . . -1.1(3)
C18 C19 C20 F23 . . 179.0(2)
F22 C19 C20 C18 . 2_576 180.0(2)
C18 C19 C20 C18 . 2_576 0.0(4)
